data_7228293
loop_
_publ_author_name
'Ding, Tao'
'Wang, Xiao-Xian'
'Zhang, Meng'
'Ou, Si-Meng'
'Hu, Tian-Ju'

_publ_section_title
;
 Four new coordination polymers based on a pyridinetetracarboxylate
 ligand: Syntheses, structures and high CO2/CH4 separation
;
_journal_name_full CrystEngComm
_journal_paper_doi 10.1039/C7CE00535K
_journal_year 2017
_chemical_formula_sum 'C29 H19 N4 O4 Zn'
_chemical_formula_weight 552.85
_chemical_name_systematic
; 
 ? 
;
_space_group_IT_number 15
_symmetry_cell_setting monoclinic
_symmetry_space_group_name_Hall '-C 2yc'
_symmetry_space_group_name_H-M 'C 1 2/c 1'
_atom_sites_solution_hydrogens geom
_atom_sites_solution_primary direct
_atom_sites_solution_secondary difmap
_audit_creation_method SHELXL-97
_audit_update_record
;
2015-06-22 deposited with the CCDC.
2017-05-23 downloaded from the CCDC.
;
_cell_angle_alpha 90.00
_cell_angle_beta 96.929(12)
_cell_angle_gamma 90.00
_cell_formula_units_Z 8
_cell_length_a 18.338(13)
_cell_length_b 20.090(14)
_cell_length_c 18.933(14)
_cell_measurement_temperature 296(2)
_cell_volume 6924(9)
_computing_structure_refinement 'SHELXL-97 (Sheldrick, 2008)'
_computing_structure_solution 'SHELXS-97 (Sheldrick, 2008)'
_diffrn_ambient_temperature 296(2)
_diffrn_measured_fraction_theta_full 0.989
_diffrn_measured_fraction_theta_max 0.989
_diffrn_radiation_monochromator graphite
_diffrn_radiation_source 'fine-focus sealed tube'
_diffrn_radiation_type MoK\a
_diffrn_radiation_wavelength 0.71073
_diffrn_reflns_av_R_equivalents 0.0524
_diffrn_reflns_av_sigmaI/netI 0.0555
_diffrn_reflns_limit_h_max 24
_diffrn_reflns_limit_h_min -20
_diffrn_reflns_limit_k_max 26
_diffrn_reflns_limit_k_min -26
_diffrn_reflns_limit_l_max 25
_diffrn_reflns_limit_l_min -25
_diffrn_reflns_number 33499
_diffrn_reflns_theta_full 28.57
_diffrn_reflns_theta_max 28.57
_diffrn_reflns_theta_min 1.51
_exptl_absorpt_coefficient_mu 0.741
_exptl_absorpt_correction_T_max 0.8782
_exptl_absorpt_correction_T_min 0.8480
_exptl_absorpt_correction_type multi-scan
_exptl_absorpt_process_details sadabs
_exptl_crystal_colour colorless
_exptl_crystal_density_diffrn 1.061
_exptl_crystal_density_method 'not measured'
_exptl_crystal_description block
_exptl_crystal_F_000 2264
_exptl_crystal_size_max 0.23
_exptl_crystal_size_mid 0.22
_exptl_crystal_size_min 0.18
_platon_squeeze_details
;
;
_refine_diff_density_max 0.502
_refine_diff_density_min -0.421
_refine_diff_density_rms 0.106
_refine_ls_extinction_method none
_refine_ls_goodness_of_fit_ref 1.083
_refine_ls_hydrogen_treatment mixed
_refine_ls_matrix_type full
_refine_ls_number_parameters 362
_refine_ls_number_reflns 8756
_refine_ls_number_restraints 0
_refine_ls_restrained_S_all 1.083
_refine_ls_R_factor_all 0.0748
_refine_ls_R_factor_gt 0.0509
_refine_ls_shift/su_max 0.010
_refine_ls_shift/su_mean 0.001
_refine_ls_structure_factor_coef Fsqd
_refine_ls_weighting_details 'calc w=1/[\s^2^(Fo^2^)+(0.0909P)^2^+0.0000P] where P=(Fo^2^+2Fc^2^)/3'
_refine_ls_weighting_scheme calc
_refine_ls_wR_factor_gt 0.1543
_refine_ls_wR_factor_ref 0.1629
_reflns_number_gt 5986
_reflns_number_total 8756
_reflns_threshold_expression >2sigma(I)
_cod_data_source_file c7ce00535k2.cif
_cod_data_source_block 1
_cod_original_sg_symbol_H-M 'C2/c  '
_cod_database_code 7228293

loop_
_symmetry_equiv_pos_as_xyz
'x, y, z'
'-x, y, -z+1/2'
'x+1/2, y+1/2, z'
'-x+1/2, y+1/2, -z+1/2'
'-x, -y, -z'
'x, -y, z-1/2'
'-x+1/2, -y+1/2, -z'
'x+1/2, -y+1/2, z-1/2'

loop_
_atom_site_label
_atom_site_type_symbol
_atom_site_fract_x
_atom_site_fract_y
_atom_site_fract_z
_atom_site_U_iso_or_equiv
_atom_site_adp_type
_atom_site_occupancy
_atom_site_symmetry_multiplicity
_atom_site_calc_flag
_atom_site_refinement_flags
_atom_site_disorder_group
C1 C 0.32870(14) 1.00598(13) 0.71988(13) 0.0346(5) Uani 1 1 d . .
C2 C 0.27551(14) 1.02110(14) 0.77220(13) 0.0365(6) Uani 1 1 d . .
C3 C 0.29969(14) 1.02193(13) 0.84392(13) 0.0356(6) Uani 1 1 d . .
H3 H 0.3480 1.0106 0.8599 0.043 Uiso 1 1 calc R .
C4 C 0.25249(13) 1.03952(15) 0.89196(12) 0.0359(6) Uani 1 1 d . .
C5 C 0.18045(14) 1.05499(15) 0.86887(13) 0.0409(6) Uani 1 1 d . .
H5 H 0.1495 1.0684 0.9016 0.049 Uiso 1 1 calc R .
C6 C 0.15353(13) 1.05075(15) 0.79727(13) 0.0399(6) Uani 1 1 d . .
C7 C 0.20259(13) 1.03462(15) 0.74942(12) 0.0393(6) Uani 1 1 d . .
H7 H 0.1860 1.0329 0.7011 0.047 Uiso 1 1 calc R .
C8 C 0.28068(14) 1.04369(16) 0.96949(12) 0.0407(6) Uani 1 1 d . .
C10 C 0.07444(14) 1.05931(17) 0.77279(14) 0.0458(7) Uani 1 1 d . .
C12 C 0.39856(18) 0.83931(16) 0.58682(17) 0.0556(8) Uani 1 1 d . .
H12 H 0.3521 0.8304 0.5632 0.067 Uiso 1 1 calc R .
C13 C 0.45041(19) 0.79318(18) 0.60759(19) 0.0656(9) Uani 1 1 d . .
H13 H 0.4465 0.7474 0.6013 0.079 Uiso 1 1 calc R .
C14 C 0.49172(16) 0.89250(16) 0.63809(16) 0.0495(7) Uani 1 1 d . .
H14 H 0.5222 0.9266 0.6571 0.059 Uiso 1 1 calc R .
C15 C 0.57746(17) 0.80051(16) 0.67163(17) 0.0551(8) Uani 1 1 d . .
C16 C 0.6184(2) 0.8345(2) 0.7239(2) 0.0733(11) Uani 1 1 d . .
H16 H 0.6024 0.8757 0.7384 0.088 Uiso 1 1 calc R .
C17 C 0.6839(2) 0.8082(2) 0.7560(2) 0.0750(11) Uani 1 1 d . .
H17 H 0.7114 0.8319 0.7921 0.090 Uiso 1 1 calc R .
C18 C 0.70904(18) 0.74731(18) 0.73529(18) 0.0590(8) Uani 1 1 d . .
C19 C 0.6673(2) 0.7135(2) 0.6811(3) 0.0948(15) Uani 1 1 d . .
H19 H 0.6832 0.6724 0.6664 0.114 Uiso 1 1 calc R .
C20 C 0.6018(2) 0.7402(2) 0.6483(3) 0.0955(15) Uani 1 1 d . .
H20 H 0.5747 0.7177 0.6111 0.115 Uiso 1 1 calc R .
C21 C 0.77801(17) 0.71979(17) 0.77090(17) 0.0553(8) Uani 1 1 d . .
C22 C 0.7940(2) 0.7249(2) 0.84326(19) 0.0784(12) Uani 1 1 d . .
H22 H 0.7613 0.7468 0.8693 0.094 Uiso 1 1 calc R .
C23 C 0.8577(2) 0.6982(2) 0.87827(18) 0.0763(12) Uani 1 1 d . .
H23 H 0.8674 0.7018 0.9275 0.092 Uiso 1 1 calc R .
C24 C 0.90666(15) 0.66658(15) 0.84073(16) 0.0466(7) Uani 1 1 d . .
C25 C 0.89154(17) 0.66075(17) 0.76817(16) 0.0554(8) Uani 1 1 d . .
H25 H 0.9244 0.6392 0.7422 0.066 Uiso 1 1 calc R .
C26 C 0.82727(19) 0.68709(19) 0.73393(18) 0.0629(9) Uani 1 1 d . .
H26 H 0.8171 0.6826 0.6848 0.076 Uiso 1 1 calc R .
C27 C 1.0123(2) 0.6613(2) 0.93650(19) 0.0739(11) Uani 1 1 d . .
H27 H 1.0054 0.7012 0.9597 0.089 Uiso 1 1 calc R .
C28 C 1.06464(19) 0.61611(19) 0.95483(18) 0.0661(10) Uani 1 1 d . .
H28 H 1.1005 0.6193 0.9938 0.079 Uiso 1 1 calc R .
C29 C 1.00008(14) 0.57935(14) 0.86145(14) 0.0398(6) Uani 1 1 d . .
H29 H 0.9824 0.5526 0.8231 0.048 Uiso 1 1 calc R .
N1 N 0.42521(12) 0.90117(12) 0.60604(12) 0.0439(5) Uani 1 1 d . .
N2 N 0.51019(13) 0.82783(13) 0.63994(14) 0.0523(6) Uani 1 1 d . .
N3 N 0.97063(12) 0.63746(12) 0.87673(12) 0.0457(6) Uani 1 1 d . .
N4 N 1.05727(12) 0.56448(12) 0.90742(11) 0.0419(5) Uani 1 1 d . .
O1 O 0.30100(10) 1.00507(11) 0.65512(10) 0.0474(5) Uani 1 1 d . .
O2 O 0.39367(10) 0.99629(10) 0.74029(10) 0.0424(5) Uani 1 1 d . .
O3 O 0.33398(11) 1.00547(11) 0.99007(10) 0.0469(5) Uani 1 1 d . .
O4 O 0.25256(12) 1.08187(13) 1.00889(10) 0.0645(7) Uani 1 1 d . .
Zn1 Zn 0.372247(15) 0.987450(16) 0.590051(13) 0.03300(12) Uani 1 1 d . .
C9 C 0.0483(4) 1.0806(9) 0.7072(4) 0.046(3) Uani 0.475(19) 1 d P 1
H9 H 0.0678 1.1135 0.6804 0.055 Uiso 0.475(19) 1 calc PR 1
C11 C 0.0229(4) 1.0374(9) 0.8142(4) 0.051(3) Uani 0.475(19) 1 d P 1
H11 H 0.0288 1.0038 0.8482 0.061 Uiso 0.475(19) 1 calc PR 1
C11' C 0.0265(3) 1.0808(8) 0.8149(3) 0.049(3) Uani 0.525(19) 1 d P 2
H11' H 0.0342 1.1134 0.8499 0.059 Uiso 0.525(19) 1 calc PR 2
C9' C 0.0498(3) 1.0378(8) 0.7076(4) 0.051(3) Uani 0.525(19) 1 d P 2
H9' H 0.0708 1.0059 0.6807 0.061 Uiso 0.525(19) 1 calc PR 2

loop_
_atom_site_aniso_label
_atom_site_aniso_U_11
_atom_site_aniso_U_22
_atom_site_aniso_U_33
_atom_site_aniso_U_23
_atom_site_aniso_U_13
_atom_site_aniso_U_12
C1 0.0238(12) 0.0496(15) 0.0303(11) -0.0026(10) 0.0033(9) -0.0010(10)
C2 0.0229(12) 0.0563(17) 0.0295(11) -0.0024(11) 0.0000(9) -0.0015(11)
C3 0.0206(12) 0.0550(17) 0.0298(11) 0.0008(10) -0.0030(9) -0.0002(10)
C4 0.0232(12) 0.0560(16) 0.0268(11) 0.0001(11) -0.0040(9) -0.0022(11)
C5 0.0246(13) 0.0665(19) 0.0308(12) -0.0045(12) 0.0003(9) 0.0022(12)
C6 0.0195(12) 0.0676(19) 0.0313(12) -0.0003(12) -0.0028(9) -0.0003(12)
C7 0.0229(12) 0.0685(18) 0.0250(11) -0.0010(11) -0.0034(9) -0.0010(12)
C8 0.0292(14) 0.0652(18) 0.0264(11) 0.0021(12) -0.0027(10) -0.0033(13)
C10 0.0226(13) 0.078(2) 0.0353(13) -0.0013(13) -0.0016(10) 0.0025(13)
C12 0.0438(17) 0.056(2) 0.0613(19) -0.0083(15) -0.0150(14) 0.0033(15)
C13 0.063(2) 0.0533(19) 0.073(2) -0.0095(17) -0.0215(17) 0.0076(16)
C14 0.0347(15) 0.0511(18) 0.0592(17) -0.0041(14) -0.0082(13) 0.0090(13)
C15 0.0434(18) 0.0538(19) 0.0634(19) -0.0057(15) -0.0127(14) 0.0180(14)
C16 0.057(2) 0.075(2) 0.082(2) -0.018(2) -0.0188(18) 0.0257(19)
C17 0.059(2) 0.079(3) 0.079(2) -0.020(2) -0.0226(18) 0.0275(19)
C18 0.0483(19) 0.064(2) 0.0616(19) -0.0009(16) -0.0070(15) 0.0205(16)
C19 0.075(3) 0.075(3) 0.123(4) -0.021(3) -0.033(3) 0.035(2)
C20 0.074(3) 0.078(3) 0.121(4) -0.029(3) -0.042(3) 0.024(2)
C21 0.0444(18) 0.060(2) 0.0585(18) 0.0036(15) -0.0054(14) 0.0202(15)
C22 0.061(2) 0.114(3) 0.060(2) -0.003(2) 0.0052(17) 0.048(2)
C23 0.065(2) 0.117(3) 0.0452(17) -0.0029(19) -0.0024(15) 0.046(2)
C24 0.0310(15) 0.0529(17) 0.0540(16) 0.0055(13) -0.0019(12) 0.0111(12)
C25 0.0425(18) 0.069(2) 0.0535(17) -0.0040(15) 0.0010(13) 0.0185(15)
C26 0.056(2) 0.078(2) 0.0518(17) 0.0001(16) -0.0050(15) 0.0265(18)
C27 0.068(2) 0.074(2) 0.071(2) -0.0298(19) -0.0225(18) 0.0259(19)
C28 0.054(2) 0.078(2) 0.0600(19) -0.0200(17) -0.0215(16) 0.0209(18)
C29 0.0287(13) 0.0516(17) 0.0375(13) -0.0018(11) -0.0018(10) 0.0033(11)
N1 0.0339(12) 0.0530(15) 0.0424(12) -0.0022(10) -0.0053(9) 0.0074(10)
N2 0.0379(14) 0.0531(15) 0.0612(15) -0.0070(12) -0.0125(11) 0.0103(11)
N3 0.0328(13) 0.0545(15) 0.0472(13) -0.0027(11) -0.0061(10) 0.0100(11)
N4 0.0297(12) 0.0580(15) 0.0361(11) 0.0011(10) -0.0044(9) 0.0073(10)
O1 0.0246(10) 0.0879(15) 0.0290(9) -0.0054(9) 0.0005(7) 0.0048(9)
O2 0.0230(10) 0.0675(13) 0.0362(9) -0.0039(8) 0.0009(7) 0.0042(8)
O3 0.0343(11) 0.0738(14) 0.0300(9) 0.0017(8) -0.0065(8) 0.0106(9)
O4 0.0567(14) 0.0997(19) 0.0341(10) -0.0151(11) -0.0074(9) 0.0276(13)
Zn1 0.02156(16) 0.0508(2) 0.02543(15) -0.00147(12) -0.00203(10) 0.00091(12)
C9 0.025(3) 0.071(8) 0.042(3) 0.011(4) -0.002(2) -0.002(4)
C11 0.032(3) 0.081(9) 0.038(3) 0.007(4) -0.001(2) 0.001(4)
C11' 0.028(3) 0.078(8) 0.039(3) -0.009(4) -0.006(2) 0.003(4)
C9' 0.029(3) 0.079(8) 0.043(3) -0.008(4) 0.000(2) 0.005(4)

loop_
_atom_type_symbol
_atom_type_description
_atom_type_scat_dispersion_real
_atom_type_scat_dispersion_imag
_atom_type_scat_source
C C 0.0033 0.0016 'International Tables Vol C Tables 4.2.6.8 and 6.1.1.4'
H H 0.0000 0.0000 'International Tables Vol C Tables 4.2.6.8 and 6.1.1.4'
N N 0.0061 0.0033 'International Tables Vol C Tables 4.2.6.8 and 6.1.1.4'
O O 0.0106 0.0060 'International Tables Vol C Tables 4.2.6.8 and 6.1.1.4'
Zn Zn 0.2839 1.4301 'International Tables Vol C Tables 4.2.6.8 and 6.1.1.4'

loop_
_geom_angle_atom_site_label_1
_geom_angle_atom_site_label_2
_geom_angle_atom_site_label_3
_geom_angle
_geom_angle_site_symmetry_1
_geom_angle_site_symmetry_3
O2 C1 O1 124.3(2) . .
O2 C1 C2 120.6(2) . .
O1 C1 C2 115.1(2) . .
C3 C2 C7 119.3(2) . .
C3 C2 C1 119.7(2) . .
C7 C2 C1 121.0(2) . .
C4 C3 C2 120.1(2) . .
C4 C3 H3 119.9 . .
C2 C3 H3 119.9 . .
C3 C4 C5 120.3(2) . .
C3 C4 C8 119.5(2) . .
C5 C4 C8 120.2(2) . .
C4 C5 C6 120.7(2) . .
C4 C5 H5 119.6 . .
C6 C5 H5 119.6 . .
C5 C6 C7 118.0(2) . .
C5 C6 C10 121.3(2) . .
C7 C6 C10 120.7(2) . .
C2 C7 C6 121.4(2) . .
C2 C7 H7 119.3 . .
C6 C7 H7 119.3 . .
O4 C8 O3 123.9(2) . .
O4 C8 C4 120.7(2) . .
O3 C8 C4 115.4(2) . .
C11' C10 C9' 119.1(5) . .
C11' C10 C9 105.2(5) . .
C9' C10 C9 37.4(4) . .
C11' C10 C11 37.7(4) . .
C9' C10 C11 104.3(5) . .
C9 C10 C11 115.9(5) . .
C11' C10 C6 123.0(3) . .
C9' C10 C6 117.5(4) . .
C9 C10 C6 123.6(4) . .
C11 C10 C6 120.1(4) . .
C13 C12 N1 109.2(3) . .
C13 C12 H12 125.4 . .
N1 C12 H12 125.4 . .
C12 C13 N2 106.1(3) . .
C12 C13 H13 127.0 . .
N2 C13 H13 127.0 . .
N1 C14 N2 111.1(3) . .
N1 C14 H14 124.5 . .
N2 C14 H14 124.5 . .
C16 C15 C20 120.2(3) . .
C16 C15 N2 119.5(3) . .
C20 C15 N2 120.2(3) . .
C15 C16 C17 120.2(3) . .
C15 C16 H16 119.9 . .
C17 C16 H16 119.9 . .
C18 C17 C16 121.1(3) . .
C18 C17 H17 119.5 . .
C16 C17 H17 119.5 . .
C17 C18 C19 118.1(3) . .
C17 C18 C21 120.1(3) . .
C19 C18 C21 121.7(3) . .
C18 C19 C20 120.9(4) . .
C18 C19 H19 119.6 . .
C20 C19 H19 119.6 . .
C15 C20 C19 119.4(4) . .
C15 C20 H20 120.3 . .
C19 C20 H20 120.3 . .
C22 C21 C26 118.1(3) . .
C22 C21 C18 120.0(3) . .
C26 C21 C18 121.9(3) . .
C21 C22 C23 121.2(3) . .
C21 C22 H22 119.4 . .
C23 C22 H22 119.4 . .
C24 C23 C22 120.1(3) . .
C24 C23 H23 119.9 . .
C22 C23 H23 119.9 . .
C23 C24 C25 119.6(3) . .
C23 C24 N3 120.1(3) . .
C25 C24 N3 120.2(3) . .
C24 C25 C26 119.7(3) . .
C24 C25 H25 120.2 . .
C26 C25 H25 120.2 . .
C21 C26 C25 121.4(3) . .
C21 C26 H26 119.3 . .
C25 C26 H26 119.3 . .
C28 C27 N3 106.7(3) . .
C28 C27 H27 126.6 . .
N3 C27 H27 126.6 . .
C27 C28 N4 109.5(3) . .
C27 C28 H28 125.2 . .
N4 C28 H28 125.2 . .
N4 C29 N3 111.6(2) . .
N4 C29 H29 124.2 . .
N3 C29 H29 124.2 . .
C14 N1 C12 106.6(2) . .
C14 N1 Zn1 126.7(2) . .
C12 N1 Zn1 126.7(2) . .
C14 N2 C13 107.0(3) . .
C14 N2 C15 126.2(3) . .
C13 N2 C15 126.7(3) . .
C29 N3 C27 106.5(2) . .
C29 N3 C24 126.4(2) . .
C27 N3 C24 127.0(3) . .
C29 N4 C28 105.7(2) . .
C29 N4 Zn1 130.5(2) . 4_646
C28 N4 Zn1 123.71(19) . 4_646
C1 O1 Zn1 113.30(17) . .
C8 O3 Zn1 115.46(17) . 6_576
O1 Zn1 O3 114.51(10) . 6_575
O1 Zn1 N1 114.65(10) . .
O3 Zn1 N1 108.90(9) 6_575 .
O1 Zn1 N4 108.99(10) . 4_656
O3 Zn1 N4 97.03(9) 6_575 4_656
N1 Zn1 N4 111.43(11) . 4_656
C10 C9 C11 104.7(11) . 2_556
C10 C9 H9 127.6 . .
C11 C9 H9 127.6 2_556 .
C10 C11 C9 106.4(12) . 2_556
C10 C11 H11 126.8 . .
C9 C11 H11 126.8 2_556 .
C10 C11' C9' 106.1(10) . 2_556
C10 C11' H11' 127.0 . .
C9' C11' H11' 127.0 2_556 .
C10 C9' C11' 104.5(10) . 2_556
C10 C9' H9' 127.8 . .
C11' C9' H9' 127.8 2_556 .

loop_
_geom_bond_atom_site_label_1
_geom_bond_atom_site_label_2
_geom_bond_distance
_geom_bond_site_symmetry_2
C1 O2 1.223(3) .
C1 O1 1.270(3) .
C1 C2 1.503(3) .
C2 C3 1.377(3) .
C2 C7 1.382(4) .
C3 C4 1.375(4) .
C3 H3 0.9300 .
C4 C5 1.376(3) .
C4 C8 1.499(3) .
C5 C6 1.388(3) .
C5 H5 0.9300 .
C6 C7 1.390(4) .
C6 C10 1.478(4) .
C7 H7 0.9300 .
C8 O4 1.226(3) .
C8 O3 1.267(3) .
C10 C11' 1.328(8) .
C10 C9' 1.335(8) .
C10 C9 1.346(8) .
C10 C11 1.371(9) .
C12 C13 1.352(4) .
C12 N1 1.368(4) .
C12 H12 0.9300 .
C13 N2 1.378(4) .
C13 H13 0.9300 .
C14 N1 1.307(4) .
C14 N2 1.342(4) .
C14 H14 0.9300 .
C15 C16 1.353(5) .
C15 C20 1.381(5) .
C15 N2 1.416(4) .
C16 C17 1.384(5) .
C16 H16 0.9300 .
C17 C18 1.380(5) .
C17 H17 0.9300 .
C18 C19 1.381(5) .
C18 C21 1.468(4) .
C19 C20 1.391(5) .
C19 H19 0.9300 .
C20 H20 0.9300 .
C21 C22 1.370(5) .
C21 C26 1.375(5) .
C22 C23 1.380(4) .
C22 H22 0.9300 .
C23 C24 1.367(4) .
C23 H23 0.9300 .
C24 C25 1.373(4) .
C24 N3 1.411(3) .
C25 C26 1.380(4) .
C25 H25 0.9300 .
C26 H26 0.9300 .
C27 C28 1.336(5) .
C27 N3 1.373(4) .
C27 H27 0.9300 .
C28 N4 1.368(4) .
C28 H28 0.9300 .
C29 N4 1.314(3) .
C29 N3 1.333(4) .
C29 H29 0.9300 .
N1 Zn1 1.992(3) .
N4 Zn1 2.013(3) 4_646
O1 Zn1 1.933(2) .
O3 Zn1 1.943(2) 6_576
Zn1 O3 1.943(2) 6_575
Zn1 N4 2.013(3) 4_656
C9 C11 1.579(19) 2_556
C9 H9 0.9300 .
C11 C9 1.579(19) 2_556
C11 H11 0.9300 .
C11' C9' 1.656(19) 2_556
C11' H11' 0.9300 .
C9' C11' 1.656(19) 2_556
C9' H9' 0.9300 .

loop_
_geom_torsion_atom_site_label_1
_geom_torsion_atom_site_label_2
_geom_torsion_atom_site_label_3
_geom_torsion_atom_site_label_4
_geom_torsion
_geom_torsion_site_symmetry_4
O2 C1 C2 C3 -2.1(4) .
O1 C1 C2 C3 178.7(2) .
O2 C1 C2 C7 177.5(3) .
O1 C1 C2 C7 -1.7(4) .
C7 C2 C3 C4 -3.4(4) .
C1 C2 C3 C4 176.2(3) .
C2 C3 C4 C5 1.4(4) .
C2 C3 C4 C8 -176.8(3) .
C3 C4 C5 C6 2.4(4) .
C8 C4 C5 C6 -179.4(3) .
C4 C5 C6 C7 -4.0(4) .
C4 C5 C6 C10 172.6(3) .
C3 C2 C7 C6 1.7(4) .
C1 C2 C7 C6 -177.9(3) .
C5 C6 C7 C2 2.0(4) .
C10 C6 C7 C2 -174.6(3) .
C3 C4 C8 O4 151.3(3) .
C5 C4 C8 O4 -26.9(4) .
C3 C4 C8 O3 -29.0(4) .
C5 C4 C8 O3 152.8(3) .
C5 C6 C10 C11' 10.1(9) .
C7 C6 C10 C11' -173.4(9) .
C5 C6 C10 C9' -162.9(8) .
C7 C6 C10 C9' 13.6(9) .
C5 C6 C10 C9 153.9(9) .
C7 C6 C10 C9 -29.6(10) .
C5 C6 C10 C11 -34.4(10) .
C7 C6 C10 C11 142.1(9) .
N1 C12 C13 N2 -0.3(4) .
C20 C15 C16 C17 -2.0(7) .
N2 C15 C16 C17 179.3(4) .
C15 C16 C17 C18 0.4(7) .
C16 C17 C18 C19 0.6(7) .
C16 C17 C18 C21 -178.9(4) .
C17 C18 C19 C20 0.1(7) .
C21 C18 C19 C20 179.5(5) .
C16 C15 C20 C19 2.6(7) .
N2 C15 C20 C19 -178.7(4) .
C18 C19 C20 C15 -1.6(8) .
C17 C18 C21 C22 41.3(6) .
C19 C18 C21 C22 -138.2(5) .
C17 C18 C21 C26 -140.3(4) .
C19 C18 C21 C26 40.2(6) .
C26 C21 C22 C23 0.1(7) .
C18 C21 C22 C23 178.6(4) .
C21 C22 C23 C24 0.7(7) .
C22 C23 C24 C25 -0.9(6) .
C22 C23 C24 N3 -178.0(4) .
C23 C24 C25 C26 0.2(5) .
N3 C24 C25 C26 177.3(3) .
C22 C21 C26 C25 -0.8(6) .
C18 C21 C26 C25 -179.2(4) .
C24 C25 C26 C21 0.6(6) .
N3 C27 C28 N4 0.6(5) .
N2 C14 N1 C12 0.8(4) .
N2 C14 N1 Zn1 179.7(2) .
C13 C12 N1 C14 -0.3(4) .
C13 C12 N1 Zn1 -179.2(2) .
N1 C14 N2 C13 -0.9(4) .
N1 C14 N2 C15 -178.8(3) .
C12 C13 N2 C14 0.7(4) .
C12 C13 N2 C15 178.5(3) .
C16 C15 N2 C14 23.4(5) .
C20 C15 N2 C14 -155.3(4) .
C16 C15 N2 C13 -154.0(4) .
C20 C15 N2 C13 27.3(6) .
N4 C29 N3 C27 0.3(4) .
N4 C29 N3 C24 -176.4(3) .
C28 C27 N3 C29 -0.5(4) .
C28 C27 N3 C24 176.2(3) .
C23 C24 N3 C29 139.7(4) .
C25 C24 N3 C29 -37.4(5) .
C23 C24 N3 C27 -36.3(5) .
C25 C24 N3 C27 146.6(4) .
N3 C29 N4 C28 0.1(3) .
N3 C29 N4 Zn1 -175.94(19) 4_646
C27 C28 N4 C29 -0.4(4) .
C27 C28 N4 Zn1 176.0(3) 4_646
O2 C1 O1 Zn1 -0.5(4) .
C2 C1 O1 Zn1 178.64(18) .
O4 C8 O3 Zn1 -1.9(4) 6_576
C4 C8 O3 Zn1 178.43(18) 6_576
C1 O1 Zn1 O3 -174.10(18) 6_575
C1 O1 Zn1 N1 59.0(2) .
C1 O1 Zn1 N4 -66.7(2) 4_656
C14 N1 Zn1 O1 -101.4(3) .
C12 N1 Zn1 O1 77.3(3) .
C14 N1 Zn1 O3 128.8(3) 6_575
C12 N1 Zn1 O3 -52.5(3) 6_575
C14 N1 Zn1 N4 23.0(3) 4_656
C12 N1 Zn1 N4 -158.4(2) 4_656
C11' C10 C9 C11 -69.9(8) 2_556
C9' C10 C9 C11 48.4(11) 2_556
C11 C10 C9 C11 -31.1(9) 2_556
C6 C10 C9 C11 140.9(7) 2_556
C11' C10 C11 C9 48.7(11) 2_556
C9' C10 C11 C9 -70.7(9) 2_556
C9 C10 C11 C9 -32.7(10) 2_556
C6 C10 C11 C9 155.0(7) 2_556
C9' C10 C11' C9' 30.7(8) 2_556
C9 C10 C11' C9' 68.5(8) 2_556
C11 C10 C11' C9' -44.3(10) 2_556
C6 C10 C11' C9' -142.1(6) 2_556
C11' C10 C9' C11' 29.4(9) 2_556
C9 C10 C9' C11' -47.1(9) 2_556
C11 C10 C9' C11' 67.0(8) 2_556
C6 C10 C9' C11' -157.4(7) 2_556

loop_
_platon_squeeze_void_nr
_platon_squeeze_void_average_x
_platon_squeeze_void_average_y
_platon_squeeze_void_average_z
_platon_squeeze_void_volume
_platon_squeeze_void_count_electrons
_platon_squeeze_void_content
1 -0.012 0.000 -0.008 2450 973 ' '
2 0.000 0.802 0.250 9 1 ' '
3 0.000 0.198 0.750 9 1 ' '
4 0.500 0.302 0.250 9 1 ' '
5 0.500 0.698 0.750 9 1 ' '
